data_7208921
loop_
_publ_author_name
'Qin, Xiao'
'Ni, Xin-Long'
'Hu, Jing-Xu'
'Chen, Kai'
'Zhang, Yun-Qian'
'Redshaw, Carl'
'Zhu, Qian-Jiang'
'Xue, Sai-Feng'
'Tao, Zhu'

_publ_section_title
;
 Macrocycle-based metal ion complexation: a study of the lanthanide
 contraction effect towards hexacyclohexanocucurbit[6]uil
;
_journal_issue 4
_journal_name_full CrystEngComm
_journal_page_first 738
_journal_paper_doi 10.1039/c2ce26225h
_journal_volume 15
_journal_year 2013
_chemical_formula_sum 'C60 H106 Er N27 O38'
_chemical_formula_weight 1980.98
_chemical_name_systematic
;
?
;
_space_group_IT_number 2
_symmetry_cell_setting triclinic
_symmetry_space_group_name_Hall '-P 1'
_symmetry_space_group_name_H-M 'P -1'
_atom_sites_solution_hydrogens geom
_atom_sites_solution_primary direct
_atom_sites_solution_secondary difmap
_audit_creation_method SHELXL-97
_cell_angle_alpha 74.805(3)
_cell_angle_beta 89.245(3)
_cell_angle_gamma 63.414(2)
_cell_formula_units_Z 2
_cell_length_a 15.9051(13)
_cell_length_b 15.9844(13)
_cell_length_c 18.1694(15)
_cell_measurement_temperature 223(2)
_cell_volume 3957.3(6)
_computing_structure_refinement 'SHELXL-97 (Sheldrick, 1997)'
_diffrn_ambient_temperature 223(2)
_diffrn_measured_fraction_theta_full 0.980
_diffrn_measured_fraction_theta_max 0.980
_diffrn_measurement_device_type 'Bruker CCD Area Detector'
_diffrn_measurement_method '\f and \w scan'
_diffrn_radiation_monochromator graphite
_diffrn_radiation_source 'fine-focus sealed tube'
_diffrn_radiation_type MoK\a
_diffrn_radiation_wavelength 0.71073
_diffrn_reflns_av_R_equivalents 0.0241
_diffrn_reflns_av_sigmaI/netI 0.0290
_diffrn_reflns_limit_h_max 18
_diffrn_reflns_limit_h_min -18
_diffrn_reflns_limit_k_max 19
_diffrn_reflns_limit_k_min -19
_diffrn_reflns_limit_l_max 21
_diffrn_reflns_limit_l_min -21
_diffrn_reflns_number 38687
_diffrn_reflns_theta_full 25.10
_diffrn_reflns_theta_max 25.10
_diffrn_reflns_theta_min 1.17
_exptl_absorpt_coefficient_mu 1.174
_exptl_absorpt_correction_T_max 0.7907
_exptl_absorpt_correction_T_min 0.7124
_exptl_absorpt_correction_type multi-scan
_exptl_absorpt_process_details 'SADABS (Bruker, 2008)'
_exptl_crystal_colour colorless
_exptl_crystal_density_diffrn 1.662
_exptl_crystal_density_method 'not measured'
_exptl_crystal_description prism
_exptl_crystal_F_000 2054
_exptl_crystal_size_max 0.31
_exptl_crystal_size_mid 0.25
_exptl_crystal_size_min 0.21
_platon_squeeze_details
;
;
_refine_diff_density_max 1.614
_refine_diff_density_min -0.672
_refine_diff_density_rms 0.122
_refine_ls_extinction_method none
_refine_ls_goodness_of_fit_ref 1.098
_refine_ls_hydrogen_treatment constr
_refine_ls_matrix_type full
_refine_ls_number_parameters 1018
_refine_ls_number_reflns 13786
_refine_ls_number_restraints 0
_refine_ls_restrained_S_all 1.098
_refine_ls_R_factor_all 0.0440
_refine_ls_R_factor_gt 0.0412
_refine_ls_shift/su_max 0.001
_refine_ls_shift/su_mean 0.000
_refine_ls_structure_factor_coef Fsqd
_refine_ls_weighting_details 'calc w=1/[\s^2^(Fo^2^)+(0.0770P)^2^+9.9705P] where P=(Fo^2^+2Fc^2^)/3'
_refine_ls_weighting_scheme calc
_refine_ls_wR_factor_gt 0.1257
_refine_ls_wR_factor_ref 0.1288
_reflns_number_gt 12748
_reflns_number_total 13786
_reflns_threshold_expression >2sigma(I)
_cod_data_source_file c2ce26225h.txt
_cod_data_source_block p
_cod_database_code 7208921

loop_
_symmetry_equiv_pos_as_xyz
'x, y, z'
'-x, -y, -z'

loop_
_atom_site_label
_atom_site_type_symbol
_atom_site_fract_x
_atom_site_fract_y
_atom_site_fract_z
_atom_site_U_iso_or_equiv
_atom_site_adp_type
_atom_site_occupancy
_atom_site_symmetry_multiplicity
_atom_site_calc_flag
_atom_site_refinement_flags
O1W O 0.2416(2) 0.0524(2) 0.28516(16) 0.0247(6) Uani 1 1 d .
O2W O 0.1057(2) 0.3787(2) 0.24602(17) 0.0247(6) Uani 1 1 d .
O3W O 0.0605(2) 0.2256(2) 0.26606(17) 0.0263(6) Uani 1 1 d .
O4W O 0.3755(2) 0.1181(2) 0.27341(18) 0.0278(7) Uani 1 1 d .
Er1 Er 0.214665(12) 0.215979(12) 0.263465(9) 0.01920(8) Uani 1 1 d .
C1 C 0.1892(3) 0.1680(3) 0.4594(2) 0.0134(7) Uani 1 1 d .
C2 C 0.1702(3) 0.1232(3) 0.5896(2) 0.0150(7) Uani 1 1 d .
C3 C 0.1652(3) 0.2273(3) 0.5666(2) 0.0159(8) Uani 1 1 d .
C4 C 0.2964(3) 0.1185(3) 0.6605(2) 0.0176(8) Uani 1 1 d .
C5 C 0.1630(3) 0.3374(3) 0.4339(2) 0.0142(7) Uani 1 1 d .
H5A H 0.1173 0.3915 0.4517 0.017 Uiso 1 1 calc R
H5B H 0.1376 0.3456 0.3822 0.017 Uiso 1 1 calc R
C6 C 0.2736(3) 0.2880(3) 0.6161(2) 0.0210(8) Uani 1 1 d .
H6A H 0.2149 0.3477 0.6129 0.025 Uiso 1 1 calc R
H6B H 0.3097 0.2684 0.6663 0.025 Uiso 1 1 calc R
C7 C 0.3086(3) 0.3149(3) 0.3752(2) 0.0147(7) Uani 1 1 d .
C8 C 0.2891(3) 0.3787(3) 0.4804(2) 0.0144(7) Uani 1 1 d .
C9 C 0.3804(3) 0.3768(3) 0.4439(2) 0.0143(7) Uani 1 1 d .
C10 C 0.4237(3) 0.2783(3) 0.5724(2) 0.0185(8) Uani 1 1 d .
C11 C 0.4476(3) 0.3256(3) 0.3231(2) 0.0166(8) Uani 1 1 d .
H11A H 0.4531 0.3863 0.3085 0.020 Uiso 1 1 calc R
H11B H 0.4184 0.3218 0.2777 0.020 Uiso 1 1 calc R
C12 C 0.5527(3) 0.2972(3) 0.5079(2) 0.0184(8) Uani 1 1 d .
H12A H 0.5807 0.2770 0.5612 0.022 Uiso 1 1 calc R
H12B H 0.5534 0.3588 0.4817 0.022 Uiso 1 1 calc R
C13 C 0.5722(3) 0.1705(3) 0.3107(2) 0.0151(7) Uani 1 1 d .
C14 C 0.6197(3) 0.2421(3) 0.3896(2) 0.0144(7) Uani 1 1 d .
C15 C 0.7067(3) 0.1432(3) 0.3856(2) 0.0156(8) Uani 1 1 d .
C16 C 0.6721(3) 0.1299(3) 0.5131(2) 0.0170(8) Uani 1 1 d .
C17 C 0.1882(3) 0.0104(3) 0.5048(2) 0.0169(8) Uani 1 1 d .
H17A H 0.1763 0.0221 0.4494 0.020 Uiso 1 1 calc R
H17B H 0.1348 0.0038 0.5282 0.020 Uiso 1 1 calc R
C18 C 0.2787(3) -0.0318(3) 0.6997(2) 0.0166(8) Uani 1 1 d .
H18A H 0.3159 -0.0414 0.7465 0.020 Uiso 1 1 calc R
H18B H 0.2211 -0.0361 0.7148 0.020 Uiso 1 1 calc R
C19 C 0.0785(3) 0.1251(3) 0.6160(2) 0.0224(9) Uani 1 1 d .
H19A H 0.0869 0.0582 0.6337 0.027 Uiso 1 1 calc R
H19B H 0.0284 0.1612 0.5724 0.027 Uiso 1 1 calc R
C20 C 0.0478(3) 0.1731(3) 0.6813(3) 0.0294(10) Uani 1 1 d .
H20A H -0.0186 0.1890 0.6866 0.035 Uiso 1 1 calc R
H20B H 0.0858 0.1263 0.7296 0.035 Uiso 1 1 calc R
C21 C 0.0586(3) 0.2665(3) 0.6680(2) 0.0252(9) Uani 1 1 d .
H21A H 0.0016 0.3172 0.6803 0.030 Uiso 1 1 calc R
H21B H 0.1125 0.2533 0.7028 0.030 Uiso 1 1 calc R
C22 C 0.0741(3) 0.3041(3) 0.5851(2) 0.0205(8) Uani 1 1 d .
H22A H 0.0203 0.3178 0.5499 0.025 Uiso 1 1 calc R
H22B H 0.0784 0.3648 0.5783 0.025 Uiso 1 1 calc R
C23 C 0.2187(3) 0.4807(3) 0.4832(3) 0.0237(9) Uani 1 1 d .
H23A H 0.2468 0.5013 0.5183 0.028 Uiso 1 1 calc R
H23B H 0.1616 0.4795 0.5030 0.028 Uiso 1 1 calc R
C24 C 0.1919(3) 0.5546(3) 0.4028(3) 0.0285(10) Uani 1 1 d .
H24A H 0.1497 0.5438 0.3718 0.034 Uiso 1 1 calc R
H24B H 0.1570 0.6208 0.4077 0.034 Uiso 1 1 calc R
C25 C 0.2782(3) 0.5465(3) 0.3612(3) 0.0290(10) Uani 1 1 d .
H25A H 0.2740 0.6116 0.3414 0.035 Uiso 1 1 calc R
H25B H 0.2774 0.5221 0.3172 0.035 Uiso 1 1 calc R
C26 C 0.3719(3) 0.4787(3) 0.4129(2) 0.0224(9) Uani 1 1 d .
H26A H 0.4248 0.4758 0.3836 0.027 Uiso 1 1 calc R
H26B H 0.3749 0.5043 0.4558 0.027 Uiso 1 1 calc R
C27 C 0.6370(3) 0.3301(3) 0.3572(2) 0.0220(8) Uani 1 1 d .
H27A H 0.6843 0.3283 0.3924 0.026 Uiso 1 1 calc R
H27B H 0.5781 0.3901 0.3526 0.026 Uiso 1 1 calc R
C28 C 0.6718(3) 0.3309(3) 0.2784(3) 0.0271(9) Uani 1 1 d .
H28A H 0.6819 0.3885 0.2586 0.033 Uiso 1 1 calc R
H28B H 0.6230 0.3357 0.2428 0.033 Uiso 1 1 calc R
C29 C 0.7641(3) 0.2392(3) 0.2814(3) 0.0319(10) Uani 1 1 d .
H29A H 0.8155 0.2572 0.2723 0.038 Uiso 1 1 calc R
H29B H 0.7577 0.2128 0.2400 0.038 Uiso 1 1 calc R
C30 C 0.7908(3) 0.1595(3) 0.3581(2) 0.0227(9) Uani 1 1 d .
H30A H 0.8412 0.0983 0.3524 0.027 Uiso 1 1 calc R
H30B H 0.8156 0.1779 0.3969 0.027 Uiso 1 1 calc R
C31 C 0.1861(3) 0.1845(3) 0.0829(2) 0.0146(7) Uani 1 1 d .
C32 C 0.1619(3) 0.1558(3) -0.0329(2) 0.0171(8) Uani 1 1 d .
C33 C 0.2577(3) 0.1613(3) -0.0281(2) 0.0165(8) Uani 1 1 d .
C34 C 0.1530(3) 0.2890(3) -0.1321(2) 0.0205(8) Uani 1 1 d .
C35 C 0.3448(3) 0.1745(3) 0.0835(2) 0.0166(8) Uani 1 1 d .
H35A H 0.3489 0.1493 0.1393 0.020 Uiso 1 1 calc R
H35B H 0.4025 0.1300 0.0669 0.020 Uiso 1 1 calc R
C36 C 0.3092(3) 0.2822(3) -0.1150(2) 0.0224(9) Uani 1 1 d .
H36A H 0.2924 0.3180 -0.1698 0.027 Uiso 1 1 calc R
H36B H 0.3713 0.2253 -0.1090 0.027 Uiso 1 1 calc R
C37 C 0.3012(3) 0.3305(3) 0.1103(2) 0.0152(8) Uani 1 1 d .
C38 C 0.3762(3) 0.3124(3) -0.0001(2) 0.0165(8) Uani 1 1 d .
C39 C 0.3602(3) 0.4116(3) 0.0136(2) 0.0162(8) Uani 1 1 d .
C40 C 0.2801(3) 0.4437(3) -0.1061(2) 0.0187(8) Uani 1 1 d .
C41 C 0.2915(3) 0.4811(3) 0.1270(2) 0.0171(8) Uani 1 1 d .
H41A H 0.3465 0.4933 0.1287 0.021 Uiso 1 1 calc R
H41B H 0.2861 0.4498 0.1798 0.021 Uiso 1 1 calc R
C42 C 0.2725(3) 0.5871(3) -0.0765(2) 0.0196(8) Uani 1 1 d .
H42A H 0.2557 0.6141 -0.1323 0.023 Uiso 1 1 calc R
H42B H 0.3267 0.5961 -0.0630 0.023 Uiso 1 1 calc R
C43 C 0.1308(3) 0.5996(3) 0.1394(2) 0.0190(8) Uani 1 1 d .
C44 C 0.2004(3) 0.6569(3) 0.0355(2) 0.0178(8) Uani 1 1 d .
C45 C 0.0987(3) 0.7406(3) 0.0375(2) 0.0169(8) Uani 1 1 d .
C46 C 0.1038(3) 0.7005(3) -0.0792(2) 0.0178(8) Uani 1 1 d .
C47 C 0.0448(3) 0.1625(3) 0.0681(2) 0.0179(8) Uani 1 1 d .
H47A H 0.0511 0.1517 0.1239 0.022 Uiso 1 1 calc R
H47B H 0.0476 0.1037 0.0588 0.022 Uiso 1 1 calc R
C48 C 0.0172(3) 0.2551(3) -0.1390(2) 0.0206(8) Uani 1 1 d .
H48A H 0.0091 0.2939 -0.1925 0.025 Uiso 1 1 calc R
H48B H 0.0207 0.1925 -0.1398 0.025 Uiso 1 1 calc R
C49 C 0.1775(3) 0.0561(3) -0.0388(3) 0.0281(10) Uani 1 1 d .
H49A H 0.1162 0.0569 -0.0459 0.034 Uiso 1 1 calc R
H49B H 0.2128 0.0057 0.0090 0.034 Uiso 1 1 calc R
C50 C 0.2327(4) 0.0313(4) -0.1064(3) 0.0429(13) Uani 1 1 d .
H50A H 0.2521 -0.0372 -0.1030 0.052 Uiso 1 1 calc R
H50B H 0.1906 0.0716 -0.1545 0.052 Uiso 1 1 calc R
C51 C 0.3202(4) 0.0472(4) -0.1092(3) 0.0394(12) Uani 1 1 d .
H51A H 0.3103 0.1018 -0.1542 0.047 Uiso 1 1 calc R
H51B H 0.3745 -0.0113 -0.1152 0.047 Uiso 1 1 calc R
C52 C 0.3430(3) 0.0692(3) -0.0368(3) 0.0246(9) Uani 1 1 d .
H52A H 0.3993 0.0796 -0.0411 0.030 Uiso 1 1 calc R
H52B H 0.3561 0.0139 0.0085 0.030 Uiso 1 1 calc R
C53 C 0.4810(3) 0.2460(3) -0.0046(2) 0.0232(9) Uani 1 1 d .
H53A H 0.5016 0.2771 -0.0501 0.028 Uiso 1 1 calc R
H53B H 0.4882 0.1837 -0.0099 0.028 Uiso 1 1 calc R
C54 C 0.5438(3) 0.2268(3) 0.0677(3) 0.0301(10) Uani 1 1 d .
H54A H 0.5344 0.1813 0.1109 0.036 Uiso 1 1 calc R
H54B H 0.6104 0.1959 0.0590 0.036 Uiso 1 1 calc R
C55 C 0.5218(3) 0.3205(3) 0.0891(3) 0.0271(9) Uani 1 1 d .
H55A H 0.4942 0.3183 0.1377 0.033 Uiso 1 1 calc R
H55B H 0.5810 0.3237 0.0969 0.033 Uiso 1 1 calc R
C56 C 0.4535(3) 0.4126(3) 0.0277(2) 0.0226(9) Uani 1 1 d .
H56A H 0.4418 0.4701 0.0442 0.027 Uiso 1 1 calc R
H56B H 0.4822 0.4172 -0.0203 0.027 Uiso 1 1 calc R
C57 C 0.2783(3) 0.6850(3) 0.0466(3) 0.0238(9) Uani 1 1 d .
H57A H 0.2745 0.7360 0.0009 0.029 Uiso 1 1 calc R
H57B H 0.3402 0.6280 0.0525 0.029 Uiso 1 1 calc R
C58 C 0.2697(3) 0.7221(3) 0.1172(3) 0.0320(10) Uani 1 1 d .
H58A H 0.3179 0.7439 0.1202 0.038 Uiso 1 1 calc R
H58B H 0.2820 0.6683 0.1635 0.038 Uiso 1 1 calc R
C59 C 0.1711(3) 0.8072(4) 0.1151(3) 0.0327(11) Uani 1 1 d .
H59A H 0.1440 0.7902 0.1620 0.039 Uiso 1 1 calc R
H59B H 0.1781 0.8652 0.1145 0.039 Uiso 1 1 calc R
C60 C 0.1024(3) 0.8316(3) 0.0448(3) 0.0242(9) Uani 1 1 d .
H60A H 0.0389 0.8798 0.0498 0.029 Uiso 1 1 calc R
H60B H 0.1230 0.8604 -0.0018 0.029 Uiso 1 1 calc R
N1 N 0.1917(2) 0.0946(2) 0.51826(17) 0.0145(6) Uani 1 1 d .
N2 N 0.1717(2) 0.2464(2) 0.48454(18) 0.0156(6) Uani 1 1 d .
N3 N 0.2515(2) 0.0660(2) 0.64988(18) 0.0168(7) Uani 1 1 d .
N4 N 0.2497(2) 0.2112(2) 0.61150(18) 0.0169(7) Uani 1 1 d .
N5 N 0.2515(2) 0.3433(2) 0.42937(18) 0.0148(6) Uani 1 1 d .
N6 N 0.3854(2) 0.3299(2) 0.38310(18) 0.0149(6) Uani 1 1 d .
N7 N 0.3283(2) 0.3094(2) 0.55645(18) 0.0172(7) Uani 1 1 d .
N8 N 0.4553(2) 0.3138(2) 0.50741(18) 0.0172(7) Uani 1 1 d .
N9 N 0.5422(2) 0.2435(2) 0.34500(18) 0.0150(6) Uani 1 1 d .
N10 N 0.6668(2) 0.1108(2) 0.33335(18) 0.0157(6) Uani 1 1 d .
N11 N 0.6108(2) 0.2235(2) 0.47091(18) 0.0169(7) Uani 1 1 d .
N12 N 0.7258(2) 0.0812(2) 0.46472(18) 0.0157(6) Uani 1 1 d .
N13 N 0.1246(2) 0.1758(2) 0.03790(18) 0.0161(7) Uani 1 1 d .
N14 N 0.2639(2) 0.1743(2) 0.04786(18) 0.0162(7) Uani 1 1 d .
N15 N 0.1069(2) 0.2362(2) -0.10132(18) 0.0181(7) Uani 1 1 d .
N16 N 0.2398(2) 0.2486(2) -0.09024(19) 0.0188(7) Uani 1 1 d .
N17 N 0.3411(2) 0.2698(2) 0.06538(18) 0.0160(7) Uani 1 1 d .
N18 N 0.3086(2) 0.4138(2) 0.08154(18) 0.0160(7) Uani 1 1 d .
N19 N 0.3166(2) 0.3452(2) -0.07255(18) 0.0185(7) Uani 1 1 d .
N20 N 0.3009(2) 0.4842(2) -0.05611(18) 0.0168(7) Uani 1 1 d .
N21 N 0.2071(2) 0.5742(2) 0.09869(18) 0.0177(7) Uani 1 1 d .
N22 N 0.0659(2) 0.6942(2) 0.10351(19) 0.0190(7) Uani 1 1 d .
N23 N 0.1930(2) 0.6426(2) -0.03961(18) 0.0185(7) Uani 1 1 d .
N24 N 0.0477(2) 0.7555(2) -0.03494(18) 0.0178(7) Uani 1 1 d .
O1 O 0.1995(2) 0.1652(2) 0.39226(15) 0.0183(6) Uani 1 1 d .
O2 O 0.29238(19) 0.2832(2) 0.32496(15) 0.0193(6) Uani 1 1 d .
O3 O 0.52292(19) 0.1616(2) 0.26472(16) 0.0208(6) Uani 1 1 d .
O4 O 0.3650(2) 0.0885(2) 0.70785(17) 0.0270(7) Uani 1 1 d .
O5 O 0.4711(2) 0.2275(2) 0.63447(16) 0.0252(6) Uani 1 1 d .
O6 O 0.6768(2) 0.0979(2) 0.58281(16) 0.0249(6) Uani 1 1 d .
O7 O 0.17307(19) 0.1982(2) 0.14716(15) 0.0193(6) Uani 1 1 d .
O8 O 0.2659(2) 0.3114(2) 0.16937(15) 0.0195(6) Uani 1 1 d .
O9 O 0.1233(2) 0.5475(2) 0.19904(16) 0.0246(6) Uani 1 1 d .
O10 O 0.1222(2) 0.3596(2) -0.18975(17) 0.0278(7) Uani 1 1 d .
O11 O 0.2360(2) 0.4888(2) -0.17059(16) 0.0258(6) Uani 1 1 d .
O12 O 0.0803(2) 0.7029(2) -0.14383(16) 0.0248(6) Uani 1 1 d .
N25 N 0.4909(3) 0.5554(3) 0.1966(2) 0.0303(9) Uani 1 1 d .
N26 N 0.9337(3) 0.2813(3) 0.4138(3) 0.0418(10) Uani 1 1 d .
N27 N 0.9062(5) 0.0633(4) 0.1672(3) 0.0550(14) Uani 1 1 d .
O13 O 0.4542(3) 0.5481(3) 0.2564(2) 0.0476(10) Uani 1 1 d .
O14 O 0.4901(3) 0.5088(3) 0.1518(2) 0.0534(11) Uani 1 1 d .
O15 O 0.5278(3) 0.6097(4) 0.1802(3) 0.0607(12) Uani 1 1 d .
O16 O 0.9730(3) 0.1920(3) 0.4299(3) 0.0587(11) Uani 1 1 d .
O17 O 0.9544(5) 0.3296(4) 0.3589(3) 0.0858(19) Uani 1 1 d .
O18 O 0.8748(4) 0.3233(4) 0.4539(3) 0.0812(17) Uani 1 1 d .
O19 O 0.9666(3) 0.0030(3) 0.1325(2) 0.0585(11) Uani 1 1 d .
O20 O 0.8265(4) 0.1294(4) 0.1319(3) 0.0743(14) Uani 1 1 d .
O21 O 0.9239(5) 0.0546(4) 0.2322(3) 0.0885(18) Uani 1 1 d .

loop_
_atom_site_aniso_label
_atom_site_aniso_U_11
_atom_site_aniso_U_22
_atom_site_aniso_U_33
_atom_site_aniso_U_23
_atom_site_aniso_U_13
_atom_site_aniso_U_12
O1W 0.0290(16) 0.0199(14) 0.0194(14) -0.0028(12) -0.0012(12) -0.0076(13)
O2W 0.0227(15) 0.0219(15) 0.0264(15) -0.0028(12) 0.0011(12) -0.0097(13)
O3W 0.0227(15) 0.0334(17) 0.0221(15) -0.0056(13) 0.0015(12) -0.0137(14)
O4W 0.0225(15) 0.0290(16) 0.0342(17) -0.0094(14) 0.0049(13) -0.0137(13)
Er1 0.02240(12) 0.02197(12) 0.01420(11) -0.00434(8) 0.00253(7) -0.01150(9)
C1 0.0113(17) 0.0130(17) 0.0144(18) -0.0037(14) 0.0004(14) -0.0044(15)
C2 0.0132(18) 0.0178(19) 0.0108(17) -0.0030(15) 0.0027(15) -0.0050(15)
C3 0.0149(18) 0.0184(19) 0.0121(18) -0.0049(15) 0.0035(15) -0.0055(16)
C4 0.0180(19) 0.0200(19) 0.0125(18) -0.0048(15) 0.0049(16) -0.0068(16)
C5 0.0129(17) 0.0137(18) 0.0135(17) -0.0022(14) 0.0027(14) -0.0050(15)
C6 0.030(2) 0.026(2) 0.0143(19) -0.0100(16) 0.0071(17) -0.0169(19)
C7 0.0142(18) 0.0141(17) 0.0121(17) 0.0000(14) 0.0005(14) -0.0053(15)
C8 0.0160(18) 0.0142(18) 0.0130(18) -0.0046(15) 0.0025(15) -0.0066(15)
C9 0.0124(18) 0.0138(18) 0.0143(18) -0.0053(15) 0.0009(15) -0.0033(15)
C10 0.021(2) 0.0211(19) 0.018(2) -0.0103(16) 0.0045(16) -0.0108(17)
C11 0.0134(18) 0.0176(19) 0.0125(18) -0.0024(15) 0.0024(15) -0.0027(16)
C12 0.0172(19) 0.022(2) 0.0176(19) -0.0093(16) 0.0011(15) -0.0087(17)
C13 0.0136(18) 0.0174(18) 0.0120(17) 0.0013(14) 0.0010(15) -0.0081(15)
C14 0.0121(18) 0.0181(19) 0.0134(18) -0.0049(15) 0.0020(14) -0.0071(16)
C15 0.0144(18) 0.0137(18) 0.0139(18) -0.0006(15) 0.0001(15) -0.0043(15)
C16 0.0152(18) 0.0180(19) 0.017(2) -0.0038(16) -0.0005(15) -0.0072(16)
C17 0.0147(18) 0.0136(18) 0.0179(19) -0.0004(15) -0.0025(15) -0.0049(15)
C18 0.0171(19) 0.0143(18) 0.0111(17) -0.0011(15) 0.0021(15) -0.0024(15)
C19 0.018(2) 0.025(2) 0.022(2) -0.0038(17) 0.0077(17) -0.0092(17)
C20 0.027(2) 0.034(2) 0.023(2) -0.0070(19) 0.0133(19) -0.011(2)
C21 0.020(2) 0.031(2) 0.017(2) -0.0096(18) 0.0079(17) -0.0036(18)
C22 0.0176(19) 0.021(2) 0.018(2) -0.0080(16) 0.0048(16) -0.0029(17)
C23 0.020(2) 0.023(2) 0.031(2) -0.0154(18) 0.0091(18) -0.0081(18)
C24 0.024(2) 0.020(2) 0.033(2) -0.0048(19) 0.0014(19) -0.0047(18)
C25 0.032(2) 0.018(2) 0.026(2) 0.0003(17) 0.0015(19) -0.0054(19)
C26 0.025(2) 0.019(2) 0.024(2) -0.0039(17) 0.0040(17) -0.0122(18)
C27 0.020(2) 0.021(2) 0.025(2) -0.0022(17) 0.0030(17) -0.0117(17)
C28 0.028(2) 0.024(2) 0.025(2) 0.0001(18) 0.0068(18) -0.0131(19)
C29 0.030(2) 0.029(2) 0.030(2) -0.001(2) 0.016(2) -0.013(2)
C30 0.0144(19) 0.024(2) 0.026(2) -0.0023(18) 0.0057(17) -0.0085(17)
C31 0.0183(19) 0.0113(17) 0.0123(18) -0.0031(14) 0.0008(15) -0.0055(15)
C32 0.0203(19) 0.0156(18) 0.0126(18) -0.0046(15) 0.0006(15) -0.0057(16)
C33 0.021(2) 0.0161(18) 0.0107(17) -0.0050(15) 0.0007(15) -0.0065(16)
C34 0.027(2) 0.021(2) 0.0144(19) -0.0094(17) 0.0036(17) -0.0094(18)
C35 0.0172(19) 0.0159(18) 0.0145(18) -0.0030(15) 0.0017(15) -0.0066(16)
C36 0.032(2) 0.026(2) 0.0141(19) -0.0085(17) 0.0106(17) -0.0164(19)
C37 0.0156(18) 0.0176(18) 0.0107(18) -0.0009(15) -0.0009(15) -0.0079(16)
C38 0.0155(19) 0.0180(19) 0.0156(19) -0.0042(15) 0.0041(15) -0.0078(16)
C39 0.0182(19) 0.0168(18) 0.0115(18) -0.0004(15) 0.0026(15) -0.0082(16)
C40 0.0175(19) 0.023(2) 0.0163(19) -0.0050(16) 0.0080(16) -0.0102(17)
C41 0.0208(19) 0.0165(18) 0.0129(18) -0.0041(15) 0.0003(15) -0.0077(16)
C42 0.023(2) 0.021(2) 0.0155(19) -0.0006(16) 0.0049(16) -0.0131(17)
C43 0.023(2) 0.0195(19) 0.018(2) -0.0079(16) 0.0016(16) -0.0112(17)
C44 0.021(2) 0.0164(19) 0.0159(19) -0.0011(15) -0.0005(16) -0.0102(16)
C45 0.0174(19) 0.0169(19) 0.0144(18) -0.0009(15) -0.0025(15) -0.0079(16)
C46 0.0191(19) 0.0157(18) 0.0171(19) 0.0021(15) -0.0019(16) -0.0105(16)
C47 0.0192(19) 0.0182(19) 0.0165(19) -0.0004(15) 0.0005(16) -0.0111(16)
C48 0.021(2) 0.025(2) 0.0127(18) -0.0093(16) -0.0013(16) -0.0054(17)
C49 0.032(2) 0.017(2) 0.036(2) -0.0110(18) -0.005(2) -0.0095(19)
C50 0.040(3) 0.036(3) 0.044(3) -0.030(2) -0.007(2) 0.001(2)
C51 0.054(3) 0.030(3) 0.031(3) -0.021(2) 0.014(2) -0.010(2)
C52 0.024(2) 0.020(2) 0.025(2) -0.0110(17) 0.0069(18) -0.0038(18)
C53 0.019(2) 0.022(2) 0.025(2) -0.0049(17) 0.0073(17) -0.0072(17)
C54 0.018(2) 0.029(2) 0.032(2) -0.0021(19) 0.0000(18) -0.0047(18)
C55 0.019(2) 0.034(2) 0.028(2) -0.0041(19) 0.0000(18) -0.0144(19)
C56 0.021(2) 0.028(2) 0.024(2) -0.0047(18) 0.0057(17) -0.0172(18)
C57 0.021(2) 0.021(2) 0.030(2) -0.0018(17) -0.0032(18) -0.0128(18)
C58 0.031(2) 0.030(2) 0.036(3) -0.009(2) -0.009(2) -0.015(2)
C59 0.034(3) 0.033(2) 0.036(3) -0.015(2) -0.005(2) -0.017(2)
C60 0.027(2) 0.0171(19) 0.028(2) -0.0054(17) -0.0047(18) -0.0104(18)
N1 0.0160(15) 0.0157(15) 0.0099(15) -0.0025(12) 0.0018(12) -0.0063(13)
N2 0.0187(16) 0.0167(16) 0.0100(15) -0.0039(13) 0.0048(13) -0.0069(14)
N3 0.0171(16) 0.0174(16) 0.0110(15) -0.0008(13) -0.0017(13) -0.0054(14)
N4 0.0196(17) 0.0188(16) 0.0131(15) -0.0035(13) 0.0009(13) -0.0100(14)
N5 0.0145(15) 0.0206(16) 0.0118(15) -0.0069(13) 0.0035(12) -0.0090(14)
N6 0.0150(15) 0.0202(16) 0.0117(15) -0.0077(13) 0.0059(13) -0.0085(13)
N7 0.0184(16) 0.0233(17) 0.0101(15) -0.0042(13) 0.0028(13) -0.0102(14)
N8 0.0142(16) 0.0221(17) 0.0147(16) -0.0065(13) 0.0023(13) -0.0072(14)
N9 0.0085(15) 0.0188(16) 0.0142(15) -0.0051(13) 0.0000(12) -0.0030(13)
N10 0.0148(16) 0.0172(16) 0.0131(15) -0.0052(13) 0.0007(13) -0.0051(13)
N11 0.0149(16) 0.0171(16) 0.0143(16) -0.0046(13) 0.0014(13) -0.0035(13)
N12 0.0158(16) 0.0149(15) 0.0124(15) -0.0004(13) -0.0004(13) -0.0055(13)
N13 0.0200(17) 0.0199(16) 0.0117(15) -0.0054(13) 0.0032(13) -0.0116(14)
N14 0.0162(16) 0.0209(16) 0.0117(15) -0.0057(13) 0.0009(13) -0.0082(14)
N15 0.0193(17) 0.0207(17) 0.0109(15) -0.0031(13) 0.0009(13) -0.0071(14)
N16 0.0242(18) 0.0190(17) 0.0124(16) -0.0031(13) 0.0008(14) -0.0099(15)
N17 0.0192(16) 0.0188(16) 0.0113(15) -0.0026(13) 0.0032(13) -0.0108(14)
N18 0.0197(16) 0.0194(16) 0.0114(15) -0.0043(13) 0.0060(13) -0.0114(14)
N19 0.0237(18) 0.0202(17) 0.0109(15) -0.0026(13) 0.0021(13) -0.0106(15)
N20 0.0190(16) 0.0155(16) 0.0124(15) -0.0006(13) 0.0008(13) -0.0068(14)
N21 0.0192(17) 0.0165(16) 0.0135(16) 0.0002(13) -0.0004(13) -0.0073(14)
N22 0.0201(17) 0.0178(16) 0.0149(16) -0.0025(13) 0.0016(13) -0.0064(14)
N23 0.0205(17) 0.0189(16) 0.0139(16) -0.0029(13) 0.0002(13) -0.0081(14)
N24 0.0191(17) 0.0188(16) 0.0141(16) -0.0021(13) -0.0035(13) -0.0089(14)
O1 0.0253(15) 0.0212(14) 0.0117(13) -0.0074(11) 0.0068(11) -0.0121(12)
O2 0.0208(14) 0.0275(15) 0.0143(13) -0.0107(12) 0.0053(11) -0.0127(12)
O3 0.0179(14) 0.0242(15) 0.0196(14) -0.0083(12) 0.0018(12) -0.0079(12)
O4 0.0283(16) 0.0250(15) 0.0211(15) -0.0006(12) -0.0082(13) -0.0096(13)
O5 0.0262(16) 0.0294(16) 0.0143(14) -0.0027(12) -0.0060(12) -0.0099(13)
O6 0.0258(16) 0.0248(15) 0.0155(14) -0.0027(12) 0.0021(12) -0.0058(13)
O7 0.0215(14) 0.0245(15) 0.0126(13) -0.0034(11) 0.0033(11) -0.0124(12)
O8 0.0285(15) 0.0229(14) 0.0138(13) -0.0067(11) 0.0084(12) -0.0170(13)
O9 0.0305(16) 0.0221(15) 0.0186(15) -0.0022(12) 0.0069(12) -0.0119(13)
O10 0.0347(17) 0.0249(16) 0.0170(15) 0.0027(13) -0.0042(13) -0.0123(14)
O11 0.0308(16) 0.0284(16) 0.0146(14) -0.0023(12) 0.0005(12) -0.0125(14)
O12 0.0245(15) 0.0299(16) 0.0159(14) -0.0052(12) -0.0029(12) -0.0095(13)
N25 0.0248(19) 0.034(2) 0.023(2) 0.0011(17) -0.0030(16) -0.0108(17)
N26 0.045(3) 0.044(3) 0.037(2) -0.016(2) 0.010(2) -0.018(2)
N27 0.088(4) 0.055(3) 0.044(3) -0.016(3) 0.019(3) -0.051(3)
O13 0.049(2) 0.051(2) 0.0306(19) -0.0002(17) 0.0139(17) -0.0187(19)
O14 0.049(2) 0.061(3) 0.045(2) -0.022(2) -0.0111(19) -0.016(2)
O15 0.072(3) 0.070(3) 0.057(3) -0.006(2) 0.014(2) -0.053(3)
O16 0.062(3) 0.049(3) 0.056(3) -0.015(2) 0.000(2) -0.018(2)
O17 0.137(5) 0.059(3) 0.077(4) -0.030(3) 0.068(4) -0.055(3)
O18 0.094(4) 0.066(3) 0.080(4) -0.037(3) 0.057(3) -0.025(3)
O19 0.070(3) 0.066(3) 0.044(2) -0.023(2) 0.019(2) -0.032(2)
O20 0.069(3) 0.072(3) 0.072(3) -0.021(3) 0.006(3) -0.024(3)
O21 0.112(5) 0.078(4) 0.051(3) -0.024(3) 0.015(3) -0.020(3)

loop_
_atom_type_symbol
_atom_type_description
_atom_type_scat_dispersion_real
_atom_type_scat_dispersion_imag
_atom_type_scat_source
C C 0.0033 0.0016 'International Tables Vol C Tables 4.2.6.8 and 6.1.1.4'
H H 0.0000 0.0000 'International Tables Vol C Tables 4.2.6.8 and 6.1.1.4'
N N 0.0061 0.0033 'International Tables Vol C Tables 4.2.6.8 and 6.1.1.4'
O O 0.0106 0.0060 'International Tables Vol C Tables 4.2.6.8 and 6.1.1.4'
Er Er -0.2586 4.9576 'International Tables Vol C Tables 4.2.6.8 and 6.1.1.4'

loop_
_geom_angle_atom_site_label_1
_geom_angle_atom_site_label_2
_geom_angle_atom_site_label_3
_geom_angle
_geom_angle_site_symmetry_1
_geom_angle_site_symmetry_3
O4W Er1 O1 96.50(11) . .
O4W Er1 O2W 140.41(10) . .
O1 Er1 O2W 95.06(10) . .
O4W Er1 O7 97.56(10) . .
O1 Er1 O7 137.81(9) . .
O2W Er1 O7 98.84(10) . .
O4W Er1 O8 76.44(10) . .
O1 Er1 O8 146.27(9) . .
O2W Er1 O8 73.08(10) . .
O7 Er1 O8 75.86(9) . .
O4W Er1 O1W 71.95(10) . .
O1 Er1 O1W 75.34(10) . .
O2W Er1 O1W 147.61(10) . .
O7 Er1 O1W 71.68(10) . .
O8 Er1 O1W 130.43(10) . .
O4W Er1 O3W 147.27(11) . .
O1 Er1 O3W 74.71(10) . .
O2W Er1 O3W 72.30(10) . .
O7 Er1 O3W 72.07(10) . .
O8 Er1 O3W 127.62(10) . .
O1W Er1 O3W 75.32(11) . .
O4W Er1 O2 72.34(10) . .
O1 Er1 O2 76.09(9) . .
O2W Er1 O2 73.99(10) . .
O7 Er1 O2 146.08(9) . .
O8 Er1 O2 70.32(9) . .
O1W Er1 O2 130.66(10) . .
O3W Er1 O2 132.57(10) . .
O1 C1 N1 125.4(3) . .
O1 C1 N2 124.9(3) . .
N1 C1 N2 109.7(3) . .
N3 C2 N1 111.7(3) . .
N3 C2 C19 113.6(3) . .
N1 C2 C19 112.9(3) . .
N3 C2 C3 103.0(3) . .
N1 C2 C3 102.2(3) . .
C19 C2 C3 112.3(3) . .
N2 C3 N4 113.4(3) . .
N2 C3 C22 112.3(3) . .
N4 C3 C22 112.5(3) . .
N2 C3 C2 102.8(3) . .
N4 C3 C2 102.7(3) . .
C22 C3 C2 112.3(3) . .
O4 C4 N4 125.7(4) . .
O4 C4 N3 125.5(4) . .
N4 C4 N3 108.7(3) . .
N2 C5 N5 114.1(3) . .
N2 C5 H5A 108.7 . .
N5 C5 H5A 108.7 . .
N2 C5 H5B 108.7 . .
N5 C5 H5B 108.7 . .
H5A C5 H5B 107.6 . .
N7 C6 N4 113.7(3) . .
N7 C6 H6A 108.8 . .
N4 C6 H6A 108.8 . .
N7 C6 H6B 108.8 . .
N4 C6 H6B 108.8 . .
H6A C6 H6B 107.7 . .
O2 C7 N5 125.5(3) . .
O2 C7 N6 124.9(3) . .
N5 C7 N6 109.5(3) . .
N7 C8 N5 113.3(3) . .
N7 C8 C23 113.0(3) . .
N5 C8 C23 112.3(3) . .
N7 C8 C9 102.6(3) . .
N5 C8 C9 102.6(3) . .
C23 C8 C9 112.1(3) . .
N8 C9 N6 112.3(3) . .
N8 C9 C26 113.7(3) . .
N6 C9 C26 112.8(3) . .
N8 C9 C8 102.6(3) . .
N6 C9 C8 102.4(3) . .
C26 C9 C8 112.0(3) . .
O5 C10 N8 126.5(4) . .
O5 C10 N7 125.2(4) . .
N8 C10 N7 108.3(3) . .
N6 C11 N9 114.2(3) . .
N6 C11 H11A 108.7 . .
N9 C11 H11A 108.7 . .
N6 C11 H11B 108.7 . .
N9 C11 H11B 108.7 . .
H11A C11 H11B 107.6 . .
N8 C12 N11 113.5(3) . .
N8 C12 H12A 108.9 . .
N11 C12 H12A 108.9 . .
N8 C12 H12B 108.9 . .
N11 C12 H12B 108.9 . .
H12A C12 H12B 107.7 . .
O3 C13 N9 125.5(3) . .
O3 C13 N10 125.5(4) . .
N9 C13 N10 108.9(3) . .
N11 C14 N9 112.5(3) . .
N11 C14 C27 112.9(3) . .
N9 C14 C27 113.7(3) . .
N11 C14 C15 102.4(3) . .
N9 C14 C15 101.8(3) . .
C27 C14 C15 112.4(3) . .
N10 C15 N12 111.8(3) . .
N10 C15 C30 113.8(3) . .
N12 C15 C30 113.2(3) . .
N10 C15 C14 103.0(3) . .
N12 C15 C14 102.6(3) . .
C30 C15 C14 111.3(3) . .
O6 C16 N12 126.8(4) . .
O6 C16 N11 124.6(4) . .
N12 C16 N11 108.6(3) . .
N1 C17 N12 114.1(3) . 2_656
N1 C17 H17A 108.7 . .
N12 C17 H17A 108.7 2_656 .
N1 C17 H17B 108.7 . .
N12 C17 H17B 108.7 2_656 .
H17A C17 H17B 107.6 . .
N10 C18 N3 115.5(3) 2_656 .
N10 C18 H18A 108.4 2_656 .
N3 C18 H18A 108.4 . .
N10 C18 H18B 108.4 2_656 .
N3 C18 H18B 108.4 . .
H18A C18 H18B 107.5 . .
C2 C19 C20 112.1(4) . .
C2 C19 H19A 109.2 . .
C20 C19 H19A 109.2 . .
C2 C19 H19B 109.2 . .
C20 C19 H19B 109.2 . .
H19A C19 H19B 107.9 . .
C21 C20 C19 113.2(3) . .
C21 C20 H20A 108.9 . .
C19 C20 H20A 108.9 . .
C21 C20 H20B 108.9 . .
C19 C20 H20B 108.9 . .
H20A C20 H20B 107.8 . .
C22 C21 C20 112.0(3) . .
C22 C21 H21A 109.2 . .
C20 C21 H21A 109.2 . .
C22 C21 H21B 109.2 . .
C20 C21 H21B 109.2 . .
H21A C21 H21B 107.9 . .
C3 C22 C21 109.6(3) . .
C3 C22 H22A 109.8 . .
C21 C22 H22A 109.8 . .
C3 C22 H22B 109.8 . .
C21 C22 H22B 109.8 . .
H22A C22 H22B 108.2 . .
C8 C23 C24 110.9(3) . .
C8 C23 H23A 109.5 . .
C24 C23 H23A 109.5 . .
C8 C23 H23B 109.5 . .
C24 C23 H23B 109.5 . .
H23A C23 H23B 108.0 . .
C25 C24 C23 112.7(4) . .
C25 C24 H24A 109.1 . .
C23 C24 H24A 109.1 . .
C25 C24 H24B 109.1 . .
C23 C24 H24B 109.1 . .
H24A C24 H24B 107.8 . .
C24 C25 C26 112.9(4) . .
C24 C25 H25A 109.0 . .
C26 C25 H25A 109.0 . .
C24 C25 H25B 109.0 . .
C26 C25 H25B 109.0 . .
H25A C25 H25B 107.8 . .
C9 C26 C25 110.0(3) . .
C9 C26 H26A 109.7 . .
C25 C26 H26A 109.7 . .
C9 C26 H26B 109.7 . .
C25 C26 H26B 109.7 . .
H26A C26 H26B 108.2 . .
C14 C27 C28 110.7(3) . .
C14 C27 H27A 109.5 . .
C28 C27 H27A 109.5 . .
C14 C27 H27B 109.5 . .
C28 C27 H27B 109.5 . .
H27A C27 H27B 108.1 . .
C27 C28 C29 112.2(4) . .
C27 C28 H28A 109.2 . .
C29 C28 H28A 109.2 . .
C27 C28 H28B 109.2 . .
C29 C28 H28B 109.2 . .
H28A C28 H28B 107.9 . .
C28 C29 C30 113.3(4) . .
C28 C29 H29A 108.9 . .
C30 C29 H29A 108.9 . .
C28 C29 H29B 108.9 . .
C30 C29 H29B 108.9 . .
H29A C29 H29B 107.7 . .
C15 C30 C29 112.4(3) . .
C15 C30 H30A 109.1 . .
C29 C30 H30A 109.1 . .
C15 C30 H30B 109.1 . .
C29 C30 H30B 109.1 . .
H30A C30 H30B 107.9 . .
O7 C31 N14 125.2(3) . .
O7 C31 N13 125.0(4) . .
N14 C31 N13 109.7(3) . .
N13 C32 N15 112.2(3) . .
N13 C32 C49 113.1(3) . .
N15 C32 C49 113.2(3) . .
N13 C32 C33 102.8(3) . .
N15 C32 C33 102.8(3) . .
C49 C32 C33 111.7(3) . .
N14 C33 N16 112.7(3) . .
N14 C33 C52 112.1(3) . .
N16 C33 C52 112.8(3) . .
N14 C33 C32 102.5(3) . .
N16 C33 C32 103.0(3) . .
C52 C33 C32 112.8(3) . .
O10 C34 N15 125.1(4) . .
O10 C34 N16 125.8(4) . .
N15 C34 N16 109.1(3) . .
N17 C35 N14 113.8(3) . .
N17 C35 H35A 108.8 . .
N14 C35 H35A 108.8 . .
N17 C35 H35B 108.8 . .
N14 C35 H35B 108.8 . .
H35A C35 H35B 107.7 . .
N16 C36 N19 113.6(3) . .
N16 C36 H36A 108.8 . .
N19 C36 H36A 108.8 . .
N16 C36 H36B 108.8 . .
N19 C36 H36B 108.8 . .
H36A C36 H36B 107.7 . .
O8 C37 N18 125.1(4) . .
O8 C37 N17 125.3(3) . .
N18 C37 N17 109.6(3) . .
N17 C38 N19 113.6(3) . .
N17 C38 C53 112.1(3) . .
N19 C38 C53 112.5(3) . .
N17 C38 C39 103.0(3) . .
N19 C38 C39 102.5(3) . .
C53 C38 C39 112.3(3) . .
N20 C39 N18 112.7(3) . .
N20 C39 C56 114.0(3) . .
N18 C39 C56 112.5(3) . .
N20 C39 C38 102.9(3) . .
N18 C39 C38 102.3(3) . .
C56 C39 C38 111.4(3) . .
O11 C40 N20 125.2(4) . .
O11 C40 N19 126.1(4) . .
N20 C40 N19 108.7(3) . .
N18 C41 N21 114.6(3) . .
N18 C41 H41A 108.6 . .
N21 C41 H41A 108.6 . .
N18 C41 H41B 108.6 . .
N21 C41 H41B 108.6 . .
H41A C41 H41B 107.6 . .
N20 C42 N23 114.8(3) . .
N20 C42 H42A 108.6 . .
N23 C42 H42A 108.6 . .
N20 C42 H42B 108.6 . .
N23 C42 H42B 108.6 . .
H42A C42 H42B 107.6 . .
O9 C43 N21 125.5(4) . .
O9 C43 N22 125.8(4) . .
N21 C43 N22 108.6(3) . .
N23 C44 N21 112.4(3) . .
N23 C44 C57 113.1(3) . .
N21 C44 C57 112.5(3) . .
N23 C44 C45 103.1(3) . .
N21 C44 C45 102.7(3) . .
C57 C44 C45 112.2(3) . .
N24 C45 N22 111.9(3) . .
N24 C45 C60 113.7(3) . .
N22 C45 C60 113.3(3) . .
N24 C45 C44 102.4(3) . .
N22 C45 C44 102.8(3) . .
C60 C45 C44 111.8(3) . .
O12 C46 N24 126.5(4) . .
O12 C46 N23 125.0(4) . .
N24 C46 N23 108.5(3) . .
N13 C47 N24 114.3(3) . 2_565
N13 C47 H47A 108.7 . .
N24 C47 H47A 108.7 2_565 .
N13 C47 H47B 108.7 . .
N24 C47 H47B 108.7 2_565 .
H47A C47 H47B 107.6 . .
N22 C48 N15 115.0(3) 2_565 .
N22 C48 H48A 108.5 2_565 .
N15 C48 H48A 108.5 . .
N22 C48 H48B 108.5 2_565 .
N15 C48 H48B 108.5 . .
H48A C48 H48B 107.5 . .
C32 C49 C50 110.7(4) . .
C32 C49 H49A 109.5 . .
C50 C49 H49A 109.5 . .
C32 C49 H49B 109.5 . .
C50 C49 H49B 109.5 . .
H49A C49 H49B 108.1 . .
C51 C50 C49 113.7(4) . .
C51 C50 H50A 108.8 . .
C49 C50 H50A 108.8 . .
C51 C50 H50B 108.8 . .
C49 C50 H50B 108.8 . .
H50A C50 H50B 107.7 . .
C50 C51 C52 112.5(4) . .
C50 C51 H51A 109.1 . .
C52 C51 H51A 109.1 . .
C50 C51 H51B 109.1 . .
C52 C51 H51B 109.1 . .
H51A C51 H51B 107.8 . .
C51 C52 C33 108.7(4) . .
C51 C52 H52A 110.0 . .
C33 C52 H52A 110.0 . .
C51 C52 H52B 110.0 . .
C33 C52 H52B 110.0 . .
H52A C52 H52B 108.3 . .
C38 C53 C54 110.9(3) . .
C38 C53 H53A 109.5 . .
C54 C53 H53A 109.5 . .
C38 C53 H53B 109.5 . .
C54 C53 H53B 109.5 . .
H53A C53 H53B 108.0 . .
C55 C54 C53 112.5(4) . .
C55 C54 H54A 109.1 . .
C53 C54 H54A 109.1 . .
C55 C54 H54B 109.1 . .
C53 C54 H54B 109.1 . .
H54A C54 H54B 107.8 . .
C56 C55 C54 112.8(4) . .
C56 C55 H55A 109.0 . .
C54 C55 H55A 109.0 . .
C56 C55 H55B 109.0 . .
C54 C55 H55B 109.0 . .
H55A C55 H55B 107.8 . .
C39 C56 C55 111.2(3) . .
C39 C56 H56A 109.4 . .
C55 C56 H56A 109.4 . .
C39 C56 H56B 109.4 . .
C55 C56 H56B 109.4 . .
H56A C56 H56B 108.0 . .
C44 C57 C58 111.6(4) . .
C44 C57 H57A 109.3 . .
C58 C57 H57A 109.3 . .
C44 C57 H57B 109.3 . .
C58 C57 H57B 109.3 . .
H57A C57 H57B 108.0 . .
C57 C58 C59 112.4(4) . .
C57 C58 H58A 109.1 . .
C59 C58 H58A 109.1 . .
C57 C58 H58B 109.1 . .
C59 C58 H58B 109.1 . .
H58A C58 H58B 107.9 . .
C60 C59 C58 112.9(4) . .
C60 C59 H59A 109.0 . .
C58 C59 H59A 109.0 . .
C60 C59 H59B 109.0 . .
C58 C59 H59B 109.0 . .
H59A C59 H59B 107.8 . .
C45 C60 C59 111.1(3) . .
C45 C60 H60A 109.4 . .
C59 C60 H60A 109.4 . .
C45 C60 H60B 109.4 . .
C59 C60 H60B 109.4 . .
H60A C60 H60B 108.0 . .
C1 N1 C17 121.2(3) . .
C1 N1 C2 112.1(3) . .
C17 N1 C2 124.3(3) . .
C1 N2 C5 122.5(3) . .
C1 N2 C3 112.5(3) . .
C5 N2 C3 125.0(3) . .
C4 N3 C18 121.3(3) . .
C4 N3 C2 112.4(3) . .
C18 N3 C2 126.0(3) . .
C4 N4 C6 121.5(3) . .
C4 N4 C3 112.8(3) . .
C6 N4 C3 124.7(3) . .
C7 N5 C5 121.7(3) . .
C7 N5 C8 112.9(3) . .
C5 N5 C8 125.4(3) . .
C7 N6 C11 120.9(3) . .
C7 N6 C9 112.2(3) . .
C11 N6 C9 124.6(3) . .
C10 N7 C6 120.9(3) . .
C10 N7 C8 112.6(3) . .
C6 N7 C8 125.5(3) . .
C10 N8 C12 120.8(3) . .
C10 N8 C9 113.4(3) . .
C12 N8 C9 125.5(3) . .
C13 N9 C11 120.9(3) . .
C13 N9 C14 113.2(3) . .
C11 N9 C14 124.3(3) . .
C13 N10 C18 121.8(3) . 2_656
C13 N10 C15 112.7(3) . .
C18 N10 C15 125.1(3) 2_656 .
C16 N11 C14 113.2(3) . .
C16 N11 C12 121.4(3) . .
C14 N11 C12 124.9(3) . .
C16 N12 C17 120.3(3) . 2_656
C16 N12 C15 112.7(3) . .
C17 N12 C15 123.9(3) 2_656 .
C31 N13 C47 121.2(3) . .
C31 N13 C32 112.0(3) . .
C47 N13 C32 124.8(3) . .
C31 N14 C35 122.8(3) . .
C31 N14 C33 112.6(3) . .
C35 N14 C33 124.6(3) . .
C34 N15 C48 121.5(3) . .
C34 N15 C32 112.4(3) . .
C48 N15 C32 125.8(3) . .
C34 N16 C36 121.4(3) . .
C34 N16 C33 112.5(3) . .
C36 N16 C33 125.4(3) . .
C37 N17 C38 112.6(3) . .
C37 N17 C35 121.6(3) . .
C38 N17 C35 125.8(3) . .
C37 N18 C41 120.8(3) . .
C37 N18 C39 112.1(3) . .
C41 N18 C39 124.9(3) . .
C40 N19 C38 112.5(3) . .
C40 N19 C36 120.6(3) . .
C38 N19 C36 125.8(3) . .
C40 N20 C42 121.2(3) . .
C40 N20 C39 112.8(3) . .
C42 N20 C39 125.8(3) . .
C43 N21 C41 121.1(3) . .
C43 N21 C44 112.5(3) . .
C41 N21 C44 125.2(3) . .
C43 N22 C48 120.8(3) . 2_565
C43 N22 C45 113.1(3) . .
C48 N22 C45 125.0(3) 2_565 .
C46 N23 C42 121.4(3) . .
C46 N23 C44 112.6(3) . .
C42 N23 C44 125.2(3) . .
C46 N24 C45 113.2(3) . .
C46 N24 C47 120.3(3) . 2_565
C45 N24 C47 124.5(3) . 2_565
C1 O1 Er1 158.8(2) . .
C7 O2 Er1 156.0(3) . .
C31 O7 Er1 155.2(3) . .
C37 O8 Er1 155.3(3) . .
O15 N25 O13 120.2(5) . .
O15 N25 O14 119.3(5) . .
O13 N25 O14 120.5(4) . .
O16 N26 O17 120.2(5) . .
O16 N26 O18 120.2(5) . .
O17 N26 O18 119.6(5) . .
O21 N27 O20 119.0(6) . .
O21 N27 O19 120.5(6) . .
O20 N27 O19 120.5(5) . .

loop_
_geom_bond_atom_site_label_1
_geom_bond_atom_site_label_2
_geom_bond_distance
_geom_bond_site_symmetry_2
O1W Er1 2.375(3) .
O2W Er1 2.327(3) .
O3W Er1 2.388(3) .
O4W Er1 2.304(3) .
Er1 O1 2.314(3) .
Er1 O7 2.346(3) .
Er1 O8 2.371(3) .
Er1 O2 2.405(3) .
C1 O1 1.239(5) .
C1 N1 1.350(5) .
C1 N2 1.357(5) .
C2 N3 1.470(5) .
C2 N1 1.472(5) .
C2 C19 1.519(5) .
C2 C3 1.571(5) .
C3 N2 1.453(5) .
C3 N4 1.465(5) .
C3 C22 1.527(5) .
C4 O4 1.225(5) .
C4 N4 1.371(5) .
C4 N3 1.371(5) .
C5 N2 1.450(5) .
C5 N5 1.452(5) .
C5 H5A 0.9800 .
C5 H5B 0.9800 .
C6 N7 1.447(5) .
C6 N4 1.461(5) .
C6 H6A 0.9800 .
C6 H6B 0.9800 .
C7 O2 1.235(5) .
C7 N5 1.356(5) .
C7 N6 1.362(5) .
C8 N7 1.458(5) .
C8 N5 1.460(5) .
C8 C23 1.524(5) .
C8 C9 1.580(5) .
C9 N8 1.456(5) .
C9 N6 1.472(5) .
C9 C26 1.520(5) .
C10 O5 1.223(5) .
C10 N8 1.362(5) .
C10 N7 1.377(5) .
C11 N6 1.457(5) .
C11 N9 1.456(5) .
C11 H11A 0.9800 .
C11 H11B 0.9800 .
C12 N8 1.449(5) .
C12 N11 1.456(5) .
C12 H12A 0.9800 .
C12 H12B 0.9800 .
C13 O3 1.228(5) .
C13 N9 1.362(5) .
C13 N10 1.367(5) .
C14 N11 1.447(5) .
C14 N9 1.473(5) .
C14 C27 1.520(5) .
C14 C15 1.587(5) .
C15 N10 1.464(5) .
C15 N12 1.461(5) .
C15 C30 1.527(5) .
C16 O6 1.224(5) .
C16 N12 1.362(5) .
C16 N11 1.374(5) .
C17 N1 1.454(5) .
C17 N12 1.457(5) 2_656
C17 H17A 0.9800 .
C17 H17B 0.9800 .
C18 N10 1.452(5) 2_656
C18 N3 1.453(5) .
C18 H18A 0.9800 .
C18 H18B 0.9800 .
C19 C20 1.536(6) .
C19 H19A 0.9800 .
C19 H19B 0.9800 .
C20 C21 1.535(7) .
C20 H20A 0.9800 .
C20 H20B 0.9800 .
C21 C22 1.529(6) .
C21 H21A 0.9800 .
C21 H21B 0.9800 .
C22 H22A 0.9800 .
C22 H22B 0.9800 .
C23 C24 1.540(6) .
C23 H23A 0.9800 .
C23 H23B 0.9800 .
C24 C25 1.530(7) .
C24 H24A 0.9800 .
C24 H24B 0.9800 .
C25 C26 1.529(6) .
C25 H25A 0.9800 .
C25 H25B 0.9800 .
C26 H26A 0.9800 .
C26 H26B 0.9800 .
C27 C28 1.528(6) .
C27 H27A 0.9800 .
C27 H27B 0.9800 .
C28 C29 1.529(6) .
C28 H28A 0.9800 .
C28 H28B 0.9800 .
C29 C30 1.530(6) .
C29 H29A 0.9800 .
C29 H29B 0.9800 .
C30 H30A 0.9800 .
C30 H30B 0.9800 .
C31 O7 1.241(5) .
C31 N14 1.348(5) .
C31 N13 1.359(5) .
C32 N13 1.461(5) .
C32 N15 1.466(5) .
C32 C49 1.532(5) .
C32 C33 1.570(5) .
C33 N14 1.460(5) .
C33 N16 1.459(5) .
C33 C52 1.536(5) .
C34 O10 1.228(5) .
C34 N15 1.364(5) .
C34 N16 1.369(5) .
C35 N17 1.446(5) .
C35 N14 1.450(5) .
C35 H35A 0.9800 .
C35 H35B 0.9800 .
C36 N16 1.450(5) .
C36 N19 1.463(5) .
C36 H36A 0.9800 .
C36 H36B 0.9800 .
C37 O8 1.235(5) .
C37 N18 1.355(5) .
C37 N17 1.364(5) .
C38 N17 1.445(5) .
C38 N19 1.460(5) .
C38 C53 1.540(5) .
C38 C39 1.577(5) .
C39 N20 1.457(5) .
C39 N18 1.472(5) .
C39 C56 1.517(5) .
C40 O11 1.230(5) .
C40 N20 1.364(5) .
C40 N19 1.369(5) .
C41 N18 1.454(5) .
C41 N21 1.453(5) .
C41 H41A 0.9800 .
C41 H41B 0.9800 .
C42 N20 1.438(5) .
C42 N23 1.454(5) .
C42 H42A 0.9800 .
C42 H42B 0.9800 .
C43 O9 1.223(5) .
C43 N21 1.371(5) .
C43 N22 1.371(5) .
C44 N23 1.457(5) .
C44 N21 1.469(5) .
C44 C57 1.525(5) .
C44 C45 1.579(6) .
C45 N24 1.461(5) .
C45 N22 1.458(5) .
C45 C60 1.523(5) .
C46 O12 1.223(5) .
C46 N24 1.365(5) .
C46 N23 1.375(5) .
C47 N13 1.456(5) .
C47 N24 1.459(5) 2_565
C47 H47A 0.9800 .
C47 H47B 0.9800 .
C48 N22 1.454(5) 2_565
C48 N15 1.458(5) .
C48 H48A 0.9800 .
C48 H48B 0.9800 .
C49 C50 1.533(7) .
C49 H49A 0.9800 .
C49 H49B 0.9800 .
C50 C51 1.520(8) .
C50 H50A 0.9800 .
C50 H50B 0.9800 .
C51 C52 1.536(6) .
C51 H51A 0.9800 .
C51 H51B 0.9800 .
C52 H52A 0.9800 .
C52 H52B 0.9800 .
C53 C54 1.539(6) .
C53 H53A 0.9800 .
C53 H53B 0.9800 .
C54 C55 1.532(7) .
C54 H54A 0.9800 .
C54 H54B 0.9800 .
C55 C56 1.526(6) .
C55 H55A 0.9800 .
C55 H55B 0.9800 .
C56 H56A 0.9800 .
C56 H56B 0.9800 .
C57 C58 1.529(6) .
C57 H57A 0.9800 .
C57 H57B 0.9800 .
C58 C59 1.540(7) .
C58 H58A 0.9800 .
C58 H58B 0.9800 .
C59 C60 1.541(6) .
C59 H59A 0.9800 .
C59 H59B 0.9800 .
C60 H60A 0.9800 .
C60 H60B 0.9800 .
N10 C18 1.452(5) 2_656
N12 C17 1.457(5) 2_656
N22 C48 1.454(5) 2_565
N24 C47 1.459(5) 2_565
N25 O15 1.226(6) .
N25 O13 1.231(5) .
N25 O14 1.242(6) .
N26 O16 1.225(6) .
N26 O17 1.230(6) .
N26 O18 1.239(6) .
N27 O21 1.175(7) .
N27 O20 1.266(8) .
N27 O19 1.312(7) .

loop_
_platon_squeeze_void_nr
_platon_squeeze_void_average_x
_platon_squeeze_void_average_y
_platon_squeeze_void_average_z
_platon_squeeze_void_volume
_platon_squeeze_void_count_electrons
_platon_squeeze_void_content
1 0.000 0.500 0.000 115 30 ' '
2 0.036 0.485 0.659 18 9 ' '
3 -0.036 0.515 0.341 20 9 ' '
4 0.274 -0.126 0.280 205 69 ' '
5 0.349 0.454 0.653 58 20 ' '
6 0.500 0.000 0.500 108 25 ' '
7 0.726 0.126 0.721 205 68 ' '
8 0.653 0.544 0.347 56 20 ' '
